data_7106247
loop_
_publ_author_name
'Littlefield, Benjamin T. R.'
'Welle, Mark T.'

_publ_section_title
;
 Berylloarsenates -- new frameworks, building units and an unusual zeotype
;
_journal_name_full
;
 Chemical Communications (Cambridge, United Kingdom)
;
_journal_coden_ASTM CHCOFS
_journal_page_first 4769
_journal_page_last 4771
_journal_paper_doi 10.1039/c1cc00118c
_journal_volume 47
_journal_year 2011
_chemical_formula_moiety '2(As5 Be4 O20), 2(C3 H12 N2), 2(C1.50), 2(H N0.94), 2(O)'
_chemical_formula_sum 'C9 H26 As10 Be8 N5.88 O42'
_chemical_formula_weight 1709.96
_space_group_IT_number 15
_symmetry_cell_setting monoclinic
_symmetry_space_group_name_Hall '-C 2yc'
_symmetry_space_group_name_H-M 'C 1 2/c 1'
_atom_sites_solution_hydrogens geom
_atom_sites_solution_primary direct
_atom_sites_solution_secondary difmap
_audit_creation_method SHELXL-97
_cell_angle_alpha 90.00
_cell_angle_beta 92.1780(10)
_cell_angle_gamma 90.00
_cell_formula_units_Z 4
_cell_length_a 25.4169(6)
_cell_length_b 9.8928(2)
_cell_length_c 18.7178(4)
_cell_measurement_reflns_used 20770
_cell_measurement_temperature 120(2)
_cell_measurement_theta_max 27.48
_cell_measurement_theta_min 2.91
_cell_volume 4703.08(18)
_computing_cell_refinement 'DENZO (Otwinowski & Minor, 1997)'
_computing_data_collection 'COLLECT (Hooft, R.W.W., 1998)'
_computing_data_reduction 'DENZO (Otwinowski & Minor, 1997)'
_computing_structure_refinement 'SHELXL-97 (Sheldrick, 2008)'
_diffrn_ambient_temperature 120(2)
_diffrn_detector_area_resol_mean '4096x4096pixels / 62x62mm'
_diffrn_measured_fraction_theta_full 0.992
_diffrn_measured_fraction_theta_max 0.992
_diffrn_measurement_device_type 'Bruker-Nonius APEX II CCD camera'
_diffrn_measurement_method '\f & \w scans'
_diffrn_radiation_monochromator '10cm confocal mirrors'
_diffrn_radiation_source 'Bruker-Nonius FR591 rotating anode'
_diffrn_radiation_type MoK\a
_diffrn_radiation_wavelength 0.71073
_diffrn_reflns_av_R_equivalents 0.1007
_diffrn_reflns_av_sigmaI/netI 0.0840
_diffrn_reflns_limit_h_max 32
_diffrn_reflns_limit_h_min -32
_diffrn_reflns_limit_k_max 11
_diffrn_reflns_limit_k_min -12
_diffrn_reflns_limit_l_max 24
_diffrn_reflns_limit_l_min -21
_diffrn_reflns_number 28349
_diffrn_reflns_theta_full 27.56
_diffrn_reflns_theta_max 27.56
_diffrn_reflns_theta_min 3.08
_diffrn_standards_interval_count 23358
_diffrn_standards_number 5697
_exptl_absorpt_coefficient_mu 7.130
_exptl_absorpt_correction_type none
_exptl_crystal_colour Colourless
_exptl_crystal_density_diffrn 2.412
_exptl_crystal_density_method 'not measured'
_exptl_crystal_description Plate
_exptl_crystal_F_000 3273
_exptl_crystal_size_max 0.01
_exptl_crystal_size_mid 0.01
_exptl_crystal_size_min 0.01
_refine_diff_density_max 2.093
_refine_diff_density_min -1.130
_refine_diff_density_rms 0.282
_refine_ls_extinction_method none
_refine_ls_goodness_of_fit_ref 1.138
_refine_ls_hydrogen_treatment mixed
_refine_ls_matrix_type full
_refine_ls_number_parameters 313
_refine_ls_number_reflns 5390
_refine_ls_number_restraints 1
_refine_ls_restrained_S_all 1.138
_refine_ls_R_factor_all 0.1175
_refine_ls_R_factor_gt 0.0716
_refine_ls_shift/su_max 0.017
_refine_ls_shift/su_mean 0.001
_refine_ls_structure_factor_coef Fsqd
_refine_ls_weighting_details 'calc w=1/[\s^2^(Fo^2^)+(0.0000P)^2^+227.2789P] where P=(Fo^2^+2Fc^2^)/3'
_refine_ls_weighting_scheme calc
_refine_ls_wR_factor_gt 0.1202
_refine_ls_wR_factor_ref 0.1381
_reflns_number_gt 3882
_reflns_number_total 5390
_reflns_threshold_expression >2\s(I)
_cod_data_source_file c1cc00118c.txt
_cod_data_source_block BAF847
_cod_original_sg_symbol_H-M C2/c
_cod_database_code 7106247

loop_
_symmetry_equiv_pos_as_xyz
'x, y, z'
'-x, y, -z+1/2'
'x+1/2, y+1/2, z'
'-x+1/2, y+1/2, -z+1/2'
'-x, -y, -z'
'x, -y, z-1/2'
'-x+1/2, -y+1/2, -z'
'x+1/2, -y+1/2, z-1/2'

loop_
_atom_site_label
_atom_site_type_symbol
_atom_site_fract_x
_atom_site_fract_y
_atom_site_fract_z
_atom_site_U_iso_or_equiv
_atom_site_adp_type
_atom_site_occupancy
_atom_site_symmetry_multiplicity
_atom_site_calc_flag
_atom_site_refinement_flags
_atom_site_disorder_assembly
_atom_site_disorder_group
H11 H 0.169(4) 0.726(7) 0.001(4) 0.01(3) Uiso 1 1 d D . .
C1 C 0.8490(5) 0.2904(13) 0.4907(6) 0.031(3) Uiso 1 1 d . . .
H1A H 0.8140 0.2795 0.4690 0.037 Uiso 1 1 calc R . .
H1B H 0.8604 0.3822 0.4816 0.037 Uiso 1 1 calc R . .
C2 C 0.8856(5) 0.1944(13) 0.4562(6) 0.035(3) Uiso 1 1 d . . .
H2A H 0.8715 0.1038 0.4604 0.042 Uiso 1 1 calc R . .
H2B H 0.9191 0.1965 0.4827 0.042 Uiso 1 1 calc R . .
C4 C 0.8465(5) 0.2695(14) 0.5698(7) 0.040(3) Uiso 1 1 d . . .
H4A H 0.8215 0.3327 0.5890 0.048 Uiso 1 1 calc R . .
H4B H 0.8340 0.1787 0.5790 0.048 Uiso 1 1 calc R . .
N1 N 0.8955(3) 0.2205(9) 0.3785(4) 0.0207(19) Uiso 1 1 d . . .
H5A H 0.9176 0.1583 0.3626 0.031 Uiso 1 1 calc R . .
H5B H 0.9097 0.3021 0.3738 0.031 Uiso 1 1 calc R . .
H5C H 0.8653 0.2165 0.3531 0.031 Uiso 1 1 calc R . .
CN1 N 0.8983(3) 0.2890(9) 0.6065(4) 0.0190(18) Uiso 1 1 d . . .
HN1A H 0.8954 0.2757 0.6533 0.028 Uiso 1 1 calc R . .
HN1B H 0.9095 0.3728 0.5989 0.028 Uiso 1 1 calc R . .
HN1C H 0.9212 0.2302 0.5896 0.028 Uiso 1 1 calc R . .
Be1 Be 0.8647(5) 0.4053(12) 0.8140(6) 0.012(2) Uiso 1 1 d . . .
Be2 Be 0.8649(4) -0.0868(12) 0.6713(6) 0.008(2) Uiso 1 1 d . . .
Be3 Be 0.9729(5) 0.6297(13) 0.5905(7) 0.016(3) Uiso 1 1 d . . .
Be4 Be 0.9748(4) 0.1351(11) 0.9097(6) 0.007(2) Uiso 1 1 d . . .
O1 O 0.8848(2) 0.5999(7) 0.3973(3) 0.0140(14) Uani 1 1 d . . .
O2 O 0.8890(2) -0.2119(6) 0.7193(3) 0.0128(13) Uani 1 1 d . . .
O3 O 0.8819(2) -0.0977(6) 0.5888(3) 0.0108(13) Uani 1 1 d . . .
O4 O 0.9395(2) -0.4298(7) 0.6591(3) 0.0128(13) Uani 1 1 d . . .
O5 O 0.9674(2) 0.0683(6) 0.5803(3) 0.0124(13) Uani 1 1 d . . .
O6 O 0.8939(3) 0.2878(6) 0.7675(3) 0.0142(14) Uani 1 1 d . . .
O7 O 0.8425(2) 0.0699(7) 0.8352(3) 0.0138(14) Uani 1 1 d . . .
O8 O 0.9475(2) 0.0729(7) 0.8324(3) 0.0127(13) Uani 1 1 d . . .
O9 O 0.9397(2) 0.5798(7) 0.5204(3) 0.0148(14) Uani 1 1 d . . .
O10 O 0.8333(3) -0.4216(8) 0.6465(3) 0.0202(15) Uani 1 1 d . . .
O11 O 0.9344(2) -0.1009(6) 0.4702(3) 0.0128(13) Uani 1 1 d . . .
O12 O 0.9830(3) -0.2059(7) 0.5957(3) 0.0138(14) Uani 1 1 d . . .
O13 O 0.8807(3) 0.5479(7) 0.7798(3) 0.0162(15) Uani 1 1 d . . .
O14 O 0.9861(2) 0.7042(6) 0.4015(3) 0.0128(13) Uani 1 1 d . . .
O15 O 0.6992(2) 0.4166(7) 0.8334(4) 0.0190(15) Uani 1 1 d . . .
O16 O 0.7491(3) 0.5562(7) 0.7269(4) 0.0191(15) Uani 1 1 d . . .
O17 O 0.7317(3) 0.2911(8) 0.7096(4) 0.0308(19) Uani 1 1 d . . .
O18 O 0.8025(2) 0.3727(7) 0.8176(4) 0.0216(16) Uani 1 1 d . . .
O19 O 0.9686(2) 0.4325(6) 0.4022(3) 0.0133(13) Uani 1 1 d . . .
O20 O 0.8916(3) 0.0479(7) 0.7047(3) 0.0138(14) Uani 1 1 d . . .
As1 As 0.94646(3) 0.58202(9) 0.43157(5) 0.0097(2) Uani 1 1 d . . .
As2 As 0.94340(3) -0.08609(9) 0.55941(5) 0.0087(2) Uani 1 1 d . . .
As3 As 0.88616(4) -0.37752(9) 0.70152(5) 0.0105(2) Uani 1 1 d . . .
As4 As 0.89441(3) 0.12143(9) 0.78439(5) 0.0102(2) Uani 1 1 d . . .
As5 As 0.74642(4) 0.41218(10) 0.77481(5) 0.0152(2) Uani 1 1 d . . .
OW1 O 0.0000 0.1150(12) 0.2500 0.030(3) Uani 1 2 d S . .
OW2 O 0.0000 0.5971(12) 0.2500 0.031(3) Uani 1 2 d S . .
N10A N 0.1696(4) 0.7958(11) 0.0324(5) 0.026(3) Uani 0.94(3) 1 d PD . .
C11A C 0.2272(9) 0.775(2) 0.0335(12) 0.026(5) Uani 0.50 1 d P . .
C12A C 0.2630(8) 0.836(3) 0.0227(12) 0.028(5) Uani 0.50 1 d P . .
C10A C 0.2099(9) 0.892(2) 0.0198(11) 0.028(5) Uani 0.50 1 d P . .

loop_
_atom_site_aniso_label
_atom_site_aniso_U_11
_atom_site_aniso_U_22
_atom_site_aniso_U_33
_atom_site_aniso_U_23
_atom_site_aniso_U_13
_atom_site_aniso_U_12
O1 0.008(3) 0.017(4) 0.017(3) -0.001(3) 0.001(2) 0.002(3)
O2 0.014(3) 0.006(3) 0.019(4) 0.000(3) -0.001(3) 0.002(3)
O3 0.010(3) 0.010(3) 0.012(3) -0.004(2) 0.001(2) -0.005(3)
O4 0.010(3) 0.014(3) 0.014(3) 0.003(3) 0.004(2) 0.004(3)
O5 0.010(3) 0.010(3) 0.017(3) -0.001(3) 0.000(2) 0.001(3)
O6 0.016(3) 0.005(3) 0.022(4) -0.004(3) 0.007(3) -0.001(3)
O7 0.013(3) 0.018(4) 0.011(3) 0.000(3) 0.002(2) -0.003(3)
O8 0.010(3) 0.018(4) 0.010(3) -0.004(3) 0.000(2) 0.004(3)
O9 0.013(3) 0.018(4) 0.014(3) -0.002(3) 0.001(3) 0.001(3)
O10 0.016(3) 0.029(4) 0.015(3) -0.005(3) -0.005(3) 0.001(3)
O11 0.014(3) 0.014(3) 0.011(3) -0.002(3) 0.002(2) 0.005(3)
O12 0.018(3) 0.015(4) 0.008(3) -0.002(3) -0.001(3) 0.002(3)
O13 0.024(4) 0.010(3) 0.016(3) 0.001(3) 0.007(3) -0.002(3)
O14 0.015(3) 0.009(3) 0.015(3) -0.004(3) 0.008(3) -0.004(3)
O15 0.010(3) 0.026(4) 0.021(4) -0.003(3) 0.004(3) 0.001(3)
O16 0.011(3) 0.012(4) 0.034(4) 0.005(3) 0.001(3) 0.000(3)
O17 0.048(5) 0.018(4) 0.027(4) -0.005(3) 0.005(4) 0.009(4)
O18 0.007(3) 0.025(4) 0.032(4) 0.010(3) -0.003(3) 0.001(3)
O19 0.014(3) 0.009(3) 0.017(3) -0.005(3) -0.001(3) 0.004(3)
O20 0.017(3) 0.013(3) 0.012(3) -0.004(3) 0.000(3) 0.000(3)
As1 0.0111(4) 0.0086(4) 0.0093(4) -0.0005(3) 0.0010(3) -0.0009(4)
As2 0.0099(4) 0.0072(4) 0.0091(4) -0.0001(3) 0.0006(3) -0.0005(3)
As3 0.0116(4) 0.0097(5) 0.0103(4) 0.0002(3) 0.0008(3) -0.0007(4)
As4 0.0102(4) 0.0106(5) 0.0096(4) 0.0002(3) -0.0003(3) 0.0000(4)
As5 0.0100(4) 0.0129(5) 0.0227(5) 0.0016(4) 0.0018(4) 0.0006(4)
OW1 0.025(6) 0.037(7) 0.028(6) 0.000 0.002(5) 0.000
OW2 0.035(6) 0.035(7) 0.024(6) 0.000 0.004(5) 0.000
N10A 0.017(5) 0.037(7) 0.024(6) 0.001(5) -0.003(4) 0.005(4)
C11A 0.024(12) 0.021(12) 0.033(13) -0.003(10) -0.006(9) -0.001(10)
C12A 0.019(11) 0.040(14) 0.025(12) -0.001(10) -0.007(9) -0.011(10)
C10A 0.035(12) 0.025(13) 0.023(11) 0.004(9) -0.003(9) -0.017(10)

loop_
_atom_type_symbol
_atom_type_description
_atom_type_scat_dispersion_real
_atom_type_scat_dispersion_imag
_atom_type_scat_source
C C 0.0033 0.0016 'International Tables Vol C Tables 4.2.6.8 and 6.1.1.4'
Be Be 0.0005 0.0002 'International Tables Vol C Tables 4.2.6.8 and 6.1.1.4'
N N 0.0061 0.0033 'International Tables Vol C Tables 4.2.6.8 and 6.1.1.4'
O O 0.0106 0.0060 'International Tables Vol C Tables 4.2.6.8 and 6.1.1.4'
As As 0.0499 2.0058 'International Tables Vol C Tables 4.2.6.8 and 6.1.1.4'
H H 0.0000 0.0000 'International Tables Vol C Tables 4.2.6.8 and 6.1.1.4'
Ho Ho -0.2175 4.6783 'International Tables Vol C Tables 4.2.6.8 and 6.1.1.4'

loop_
_geom_angle_atom_site_label_1
_geom_angle_atom_site_label_2
_geom_angle_atom_site_label_3
_geom_angle
_geom_angle_site_symmetry_1
_geom_angle_site_symmetry_3
_geom_angle_publ_flag
C2 C1 C4 113.0(11) . . ?
C1 C2 N1 116.0(10) . . ?
CN1 C4 C1 111.8(10) . . ?
O13 Be1 O18 117.0(8) . . ?
O13 Be1 O1 109.6(8) . 6_566 ?
O18 Be1 O1 103.1(7) . 6_566 ?
O13 Be1 O6 106.4(7) . . ?
O18 Be1 O6 110.1(8) . . ?
O1 Be1 O6 110.7(8) 6_566 . ?
O20 Be2 O3 107.6(7) . . ?
O20 Be2 O15 114.2(8) . 4_646 ?
O3 Be2 O15 104.6(7) . 4_646 ?
O20 Be2 O2 105.6(7) . . ?
O3 Be2 O2 111.4(7) . . ?
O15 Be2 O2 113.4(7) 4_646 . ?
O9 Be3 O19 113.9(8) . 5_766 ?
O9 Be3 O12 115.2(8) . 1_565 ?
O19 Be3 O12 103.3(8) 5_766 1_565 ?
O9 Be3 O4 104.6(8) . 1_565 ?
O19 Be3 O4 107.1(8) 5_766 1_565 ?
O12 Be3 O4 112.6(8) 1_565 1_565 ?
O11 Be4 O5 116.0(7) 6_556 2_756 ?
O11 Be4 O14 113.3(7) 6_556 6_566 ?
O5 Be4 O14 104.4(7) 2_756 6_566 ?
O11 Be4 O8 105.9(7) 6_556 . ?
O5 Be4 O8 106.9(7) 2_756 . ?
O14 Be4 O8 110.0(7) 6_566 . ?
Be1 O1 As1 128.2(6) 6_565 . ?
Be2 O2 As3 128.3(6) . . ?
Be2 O3 As2 126.2(5) . . ?
Be3 O4 As3 134.2(6) 1_545 . ?
Be4 O5 As2 135.8(6) 2_756 . ?
Be1 O6 As4 126.4(6) . . ?
As4 O8 Be4 130.7(5) . . ?
Be3 O9 As1 137.2(6) . . ?
Be4 O11 As2 130.9(6) 6 . ?
Be3 O12 As2 125.6(6) 1_545 . ?
Be1 O13 As3 141.0(6) . 1_565 ?
Be4 O14 As1 124.2(5) 6_565 . ?
Be2 O15 As5 135.4(6) 4_656 . ?
Be1 O18 As5 139.3(6) . . ?
Be3 O19 As1 128.8(6) 5_766 . ?
Be2 O20 As4 135.7(6) . . ?
O9 As1 O1 104.5(3) . . ?
O9 As1 O19 111.1(3) . . ?
O1 As1 O19 106.6(3) . . ?
O9 As1 O14 115.2(3) . . ?
O1 As1 O14 111.0(3) . . ?
O19 As1 O14 108.1(3) . . ?
O12 As2 O3 111.7(3) . . ?
O12 As2 O11 113.4(3) . . ?
O3 As2 O11 103.0(3) . . ?
O12 As2 O5 109.9(3) . . ?
O3 As2 O5 108.6(3) . . ?
O11 As2 O5 110.1(3) . . ?
O13 As3 O2 105.5(3) 1_545 . ?
O13 As3 O4 112.2(3) 1_545 . ?
O2 As3 O4 111.5(3) . . ?
O13 As3 O10 109.2(3) 1_545 . ?
O2 As3 O10 113.2(3) . . ?
O4 As3 O10 105.4(3) . . ?
O20 As4 O8 111.4(3) . . ?
O20 As4 O6 105.2(3) . . ?
O8 As4 O6 112.7(3) . . ?
O20 As4 O7 110.9(3) . . ?
O8 As4 O7 103.8(3) . . ?
O6 As4 O7 113.1(3) . . ?
O15 As5 O18 108.5(3) . . ?
O15 As5 O16 112.0(3) . . ?
O18 As5 O16 113.9(3) . . ?
O15 As5 O17 109.9(4) . . ?
O18 As5 O17 109.6(4) . . ?
O16 As5 O17 102.7(4) . . ?
C10A N10A C11A 51.6(14) . . ?
C12A C11A C10A 75(2) . . ?
C12A C11A N10A 137(2) . . ?
C10A C11A N10A 62.2(14) . . ?
C12A C11A C12A 96(2) . 7_565 ?
C10A C11A C12A 125(2) . 7_565 ?
N10A C11A C12A 105.9(16) . 7_565 ?
C12A C11A C11A 58.3(18) . 7_565 ?
C10A C11A C11A 110(2) . 7_565 ?
N10A C11A C11A 134(2) . 7_565 ?
C12A C11A C11A 37.9(12) 7_565 7_565 ?
C11A C12A C10A 56.9(17) . . ?
C11A C12A C11A 84(2) . 7_565 ?
C10A C12A C11A 114.8(18) . 7_565 ?
C11A C12A C12A 50.2(16) . 7_565 ?
C10A C12A C12A 91.1(17) . 7_565 ?
C11A C12A C12A 33.7(12) 7_565 7_565 ?
C11A C10A N10A 66.2(15) . . ?
C11A C10A C12A 47.8(16) . . ?
N10A C10A C12A 113.9(19) . . ?

loop_
_geom_bond_atom_site_label_1
_geom_bond_atom_site_label_2
_geom_bond_distance
_geom_bond_site_symmetry_2
_geom_bond_publ_flag
C1 C2 1.493(16) . ?
C1 C4 1.500(17) . ?
C2 N1 1.508(14) . ?
C4 CN1 1.474(15) . ?
Be1 O13 1.608(14) . ?
Be1 O18 1.618(13) . ?
Be1 O1 1.622(13) 6_566 ?
Be1 O6 1.646(13) . ?
Be2 O20 1.611(13) . ?
Be2 O3 1.622(12) . ?
Be2 O15 1.629(12) 4_646 ?
Be2 O2 1.634(13) . ?
Be3 O9 1.610(14) . ?
Be3 O19 1.612(14) 5_766 ?
Be3 O12 1.649(15) 1_565 ?
Be3 O4 1.673(14) 1_565 ?
Be4 O11 1.595(12) 6_556 ?
Be4 O5 1.616(12) 2_756 ?
Be4 O14 1.623(13) 6_566 ?
Be4 O8 1.698(12) . ?
O1 Be1 1.622(13) 6_565 ?
O1 As1 1.681(6) . ?
O2 As3 1.673(6) . ?
O3 As2 1.682(6) . ?
O4 Be3 1.673(14) 1_545 ?
O4 As3 1.678(6) . ?
O5 Be4 1.616(12) 2_756 ?
O5 As2 1.684(6) . ?
O6 As4 1.676(6) . ?
O7 As4 1.732(6) . ?
O8 As4 1.663(6) . ?
O9 As1 1.679(6) . ?
O10 As3 1.717(6) . ?
O11 Be4 1.595(12) 6 ?
O11 As2 1.682(6) . ?
O12 Be3 1.649(15) 1_545 ?
O12 As2 1.681(6) . ?
O13 As3 1.651(6) 1_565 ?
O14 Be4 1.623(13) 6_565 ?
O14 As1 1.684(6) . ?
O15 Be2 1.629(12) 4_656 ?
O15 As5 1.656(6) . ?
O16 As5 1.686(7) . ?
O17 As5 1.741(8) . ?
O18 As5 1.654(6) . ?
O19 Be3 1.612(14) 5_766 ?
O19 As1 1.683(6) . ?
O20 As4 1.658(6) . ?
As3 O13 1.651(6) 1_545 ?
N10A C10A 1.43(2) . ?
N10A C11A 1.48(2) . ?
C11A C12A 1.12(3) . ?
C11A C10A 1.26(3) . ?
C11A C12A 1.55(3) 7_565 ?
C11A C11A 1.81(5) 7_565 ?
C12A C10A 1.46(3) . ?
C12A C11A 1.55(3) 7_565 ?
C12A C12A 2.00(5) 7_565 ?
